data_2234780
loop_
_publ_author_name
'Semenaka, Valentyna V.'
'Nesterova, Oksana V.'
'Kokozay, Volodymyr N.'
'Bon, Volodymyr V.'

_publ_section_title
;
 Tris(1,10-phenanthroline-\k^2^<i>N</i>,<i>N</i>')iron(II)
 bis[(1,10-phenanthroline-\k^2^<i>N</i>,<i>N</i>')tetrakis(thiocyanato-\k<i>N</i>)chromate(III)]
 acetonitrile trisolvate monohydrate
;
_journal_coeditor_code RU2031
_journal_issue 5
_journal_name_full 'Acta Crystallographica Section E'
_journal_page_first m531
_journal_page_last m532
_journal_paper_doi 10.1107/S1600536812012949
_journal_volume 68
_journal_year 2012
_chemical_formula_iupac '[Fe (C12 H8 N2)3] [Cr (N C S)4 (C12 H8 N2)]2, 3C2 H3 N, H2 O'
_chemical_formula_moiety 'C36 H24 Fe N6 2+, 2(C16 H8 Cr1 N6 S4 -), 3(C2 H3 N), H2 O'
_chemical_formula_sum 'C74 H51 Cr2 Fe N21 O S8'
_chemical_formula_weight 1666.69
_chemical_name_systematic
;
Tris(1,10-phenanthroline-\k^2^<i>N</i>,<i>N</i>')iron(II)
bis[(1,10-phenanthroline-\k^2^<i>N</i>,<i>N</i>')tetrakis(thiocyanato-
\k<i>N</i>)chromate(III)] acetonitrile trisolvate monohydrate
;
_space_group_IT_number 2
_symmetry_cell_setting triclinic
_symmetry_space_group_name_Hall '-P 1'
_symmetry_space_group_name_H-M 'P -1'
_atom_sites_solution_hydrogens geom
_atom_sites_solution_primary direct
_atom_sites_solution_secondary difmap
_audit_creation_method SHELXL-97
_cell_angle_alpha 111.514(5)
_cell_angle_beta 107.291(6)
_cell_angle_gamma 92.231(5)
_cell_formula_units_Z 2
_cell_length_a 12.641(2)
_cell_length_b 16.681(3)
_cell_length_c 20.692(4)
_cell_measurement_reflns_used 4485
_cell_measurement_temperature 173(2)
_cell_measurement_theta_max 21.71
_cell_measurement_theta_min 2.26
_cell_volume 3821.6(12)
_computing_cell_refinement '<i>SAINT</i> (Bruker, 2005)'
_computing_data_collection '<i>APEX2</i> (Bruker, 2005)'
_computing_data_reduction '<i>SAINT</i> (Bruker, 2005)'
_computing_molecular_graphics '<i>PLATON</i> (Spek, 2009)'
_computing_publication_material '<i>publCIF</i> (Westrip, 2010)'
_computing_structure_refinement '<i>SHELXS97</i> (Sheldrick, 2008)'
_computing_structure_solution '<i>SHELXS97</i> (Sheldrick, 2008)'
_diffrn_ambient_temperature 173(2)
_diffrn_measured_fraction_theta_full 0.987
_diffrn_measured_fraction_theta_max 0.987
_diffrn_measurement_device_type 'Bruker APEXII CCD'
_diffrn_measurement_method '\f and \w scans'
_diffrn_radiation_monochromator graphite
_diffrn_radiation_source 'fine-focus sealed tube'
_diffrn_radiation_type MoK\a
_diffrn_radiation_wavelength 0.71073
_diffrn_reflns_av_R_equivalents 0.0781
_diffrn_reflns_av_sigmaI/netI 0.0979
_diffrn_reflns_limit_h_max 15
_diffrn_reflns_limit_h_min -15
_diffrn_reflns_limit_k_max 20
_diffrn_reflns_limit_k_min -20
_diffrn_reflns_limit_l_max 25
_diffrn_reflns_limit_l_min -25
_diffrn_reflns_number 48046
_diffrn_reflns_theta_full 26.44
_diffrn_reflns_theta_max 26.44
_diffrn_reflns_theta_min 1.12
_exptl_absorpt_coefficient_mu 0.745
_exptl_absorpt_correction_T_max 0.9159
_exptl_absorpt_correction_T_min 0.8473
_exptl_absorpt_correction_type multi-scan
_exptl_absorpt_process_details '(SADABS; Bruker, 2005)'
_exptl_crystal_colour red
_exptl_crystal_density_diffrn 1.448
_exptl_crystal_density_method 'not measured'
_exptl_crystal_description block
_exptl_crystal_F_000 1704
_exptl_crystal_size_max 0.23
_exptl_crystal_size_mid 0.22
_exptl_crystal_size_min 0.12
_refine_diff_density_max 0.432
_refine_diff_density_min -0.442
_refine_ls_extinction_method none
_refine_ls_goodness_of_fit_ref 0.992
_refine_ls_hydrogen_treatment mixed
_refine_ls_matrix_type full
_refine_ls_number_parameters 974
_refine_ls_number_reflns 15519
_refine_ls_number_restraints 3
_refine_ls_restrained_S_all 0.992
_refine_ls_R_factor_all 0.1148
_refine_ls_R_factor_gt 0.0513
_refine_ls_shift/su_max 0.000
_refine_ls_shift/su_mean 0.000
_refine_ls_structure_factor_coef Fsqd
_refine_ls_weighting_details 'calc w=1/[\s^2^(Fo^2^)+(0.0572P)^2^+0.0054P] where P=(Fo^2^+2Fc^2^)/3'
_refine_ls_weighting_scheme calc
_refine_ls_wR_factor_gt 0.1075
_refine_ls_wR_factor_ref 0.1351
_reflns_number_gt 8993
_reflns_number_total 15519
_reflns_threshold_expression I>2sigma(I)
_cod_data_source_file ru2031.cif
_cod_data_source_block I
_cod_original_cell_volume 3821.5(13)
_cod_database_code 2234780
_cod_database_fobs_code 2234780

loop_
_symmetry_equiv_pos_as_xyz
'x, y, z'
'-x, -y, -z'

loop_
_atom_site_type_symbol
_atom_site_label
_atom_site_fract_x
_atom_site_fract_y
_atom_site_fract_z
_atom_site_U_iso_or_equiv
_atom_site_adp_type
_atom_site_calc_flag
_atom_site_refinement_flags
_atom_site_occupancy
_atom_site_symmetry_multiplicity
Cr Cr1 0.27228(5) 0.11974(4) 0.24479(4) 0.03091(17) Uani d . 1 1
Cr Cr2 0.65438(5) 0.31815(4) 0.08754(3) 0.02873(16) Uani d . 1 1
Fe Fe1 0.21655(4) 0.67016(4) 0.34300(3) 0.02632(14) Uani d . 1 1
S S1 0.27329(12) 0.22111(9) 0.49075(7) 0.0579(4) Uani d . 1 1
S S2 0.09452(10) -0.17085(8) 0.16961(8) 0.0536(3) Uani d . 1 1
S S3 0.62676(10) 0.06152(8) 0.35925(7) 0.0531(3) Uani d . 1 1
S S4 0.37743(12) 0.41344(8) 0.28415(7) 0.0530(3) Uani d . 1 1
S S5 0.77068(12) 0.50790(9) 0.33991(7) 0.0604(4) Uani d . 1 1
S S6 0.65109(9) 0.07691(8) 0.15795(7) 0.0441(3) Uani d . 1 1
S S7 0.62707(10) 0.59283(8) 0.07321(7) 0.0491(3) Uani d . 1 1
S S8 1.02840(9) 0.36578(8) 0.08940(7) 0.0451(3) Uani d . 1 1
N N1 0.2488(3) 0.1575(2) 0.3417(2) 0.0376(9) Uani d . 1 1
N N2 0.2035(3) -0.0022(2) 0.21591(19) 0.0371(9) Uani d . 1 1
N N3 0.4240(3) 0.0943(2) 0.28350(18) 0.0356(8) Uani d . 1 1
N N4 0.3298(3) 0.2410(2) 0.26495(18) 0.0358(8) Uani d . 1 1
N N5 0.6900(3) 0.3873(2) 0.1943(2) 0.0371(9) Uani d . 1 1
N N6 0.6551(3) 0.2076(2) 0.10439(18) 0.0346(8) Uani d . 1 1
N N7 0.6422(3) 0.4265(2) 0.07093(18) 0.0341(8) Uani d . 1 1
N N8 0.8136(3) 0.3295(2) 0.09225(18) 0.0354(8) Uani d . 1 1
N N9 0.2783(3) 0.0844(2) 0.13939(18) 0.0309(8) Uani d . 1 1
N N10 0.1155(3) 0.1396(2) 0.19199(17) 0.0285(7) Uani d . 1 1
N N11 0.6017(3) 0.2448(2) -0.02542(17) 0.0300(8) Uani d . 1 1
N N12 0.4819(3) 0.2997(2) 0.06400(17) 0.0277(7) Uani d . 1 1
N N13 0.3234(3) 0.6688(2) 0.43423(17) 0.0318(8) Uani d . 1 1
N N14 0.1557(3) 0.5523(2) 0.33057(17) 0.0277(7) Uani d . 1 1
N N15 0.3167(3) 0.6249(2) 0.28571(18) 0.0304(8) Uani d . 1 1
N N16 0.1125(3) 0.6567(2) 0.24675(18) 0.0303(8) Uani d . 1 1
N N17 0.2766(3) 0.7928(2) 0.36711(18) 0.0318(8) Uani d . 1 1
N N18 0.1187(3) 0.7270(2) 0.39894(17) 0.0294(8) Uani d . 1 1
C C1 0.2574(3) 0.1841(3) 0.4040(3) 0.0363(10) Uani d . 1 1
C C2 0.1576(3) -0.0722(3) 0.1971(2) 0.0335(10) Uani d . 1 1
C C3 0.5093(3) 0.0804(3) 0.3150(2) 0.0363(10) Uani d . 1 1
C C4 0.3482(3) 0.3134(3) 0.2722(2) 0.0304(9) Uani d . 1 1
C C5 0.7241(3) 0.4381(3) 0.2550(3) 0.0359(10) Uani d . 1 1
C C6 0.6516(3) 0.1528(3) 0.1264(2) 0.0298(9) Uani d . 1 1
C C7 0.6361(3) 0.4963(3) 0.0724(2) 0.0294(9) Uani d . 1 1
C C8 0.9035(3) 0.3456(3) 0.0913(2) 0.0323(10) Uani d . 1 1
C C9 0.3598(3) 0.0550(3) 0.1145(2) 0.0423(11) Uani d . 1 1
H H9 0.4260 0.0487 0.1478 0.051 Uiso calc R 1 1
C C10 0.3528(4) 0.0328(3) 0.0414(3) 0.0476(12) Uani d . 1 1
H H10 0.4130 0.0112 0.0254 0.057 Uiso calc R 1 1
C C11 0.2582(4) 0.0423(3) -0.0073(2) 0.0411(11) Uani d . 1 1
H H11 0.2530 0.0281 -0.0572 0.049 Uiso calc R 1 1
C C12 0.1700(3) 0.0730(3) 0.0169(2) 0.0346(10) Uani d . 1 1
C C13 0.1840(3) 0.0932(2) 0.0913(2) 0.0301(9) Uani d . 1 1
C C14 0.0672(4) 0.0842(3) -0.0288(2) 0.0390(11) Uani d . 1 1
H H14 0.0572 0.0716 -0.0792 0.047 Uiso calc R 1 1
C C15 -0.0159(3) 0.1123(3) -0.0024(2) 0.0382(11) Uani d . 1 1
H H15 -0.0832 0.1192 -0.0343 0.046 Uiso calc R 1 1
C C16 -0.0044(3) 0.1321(2) 0.0735(2) 0.0315(10) Uani d . 1 1
C C17 0.0967(3) 0.1231(2) 0.1195(2) 0.0279(9) Uani d . 1 1
C C18 -0.0874(3) 0.1580(3) 0.1043(2) 0.0362(10) Uani d . 1 1
H H18 -0.1578 0.1636 0.0746 0.043 Uiso calc R 1 1
C C19 -0.0685(3) 0.1754(3) 0.1769(2) 0.0379(10) Uani d . 1 1
H H19 -0.1248 0.1944 0.1982 0.045 Uiso calc R 1 1
C C20 0.0349(3) 0.1652(2) 0.2197(2) 0.0344(10) Uani d . 1 1
H H20 0.0475 0.1769 0.2702 0.041 Uiso calc R 1 1
C C21 0.6622(4) 0.2196(3) -0.0695(2) 0.0428(11) Uani d . 1 1
H H21 0.7415 0.2367 -0.0487 0.051 Uiso calc R 1 1
C C22 0.6150(4) 0.1688(3) -0.1451(3) 0.0525(13) Uani d . 1 1
H H22 0.6616 0.1519 -0.1747 0.063 Uiso calc R 1 1
C C23 0.5010(4) 0.1438(3) -0.1760(3) 0.0482(12) Uani d . 1 1
H H23 0.4679 0.1079 -0.2271 0.058 Uiso calc R 1 1
C C24 0.4338(4) 0.1714(3) -0.1322(2) 0.0360(10) Uani d . 1 1
C C25 0.4875(3) 0.2212(2) -0.0566(2) 0.0288(9) Uani d . 1 1
C C26 0.3135(4) 0.1526(3) -0.1594(2) 0.0413(11) Uani d . 1 1
H H26 0.2757 0.1178 -0.2102 0.050 Uiso calc R 1 1
C C27 0.2526(4) 0.1829(3) -0.1146(2) 0.0392(11) Uani d . 1 1
H H27 0.1729 0.1705 -0.1347 0.047 Uiso calc R 1 1
C C28 0.3064(3) 0.2338(2) -0.0370(2) 0.0311(9) Uani d . 1 1
C C29 0.4245(3) 0.2515(2) -0.0088(2) 0.0263(9) Uani d . 1 1
C C30 0.2486(3) 0.2690(3) 0.0123(2) 0.0359(10) Uani d . 1 1
H H30 0.1688 0.2601 -0.0049 0.043 Uiso calc R 1 1
C C31 0.3074(3) 0.3161(3) 0.0850(2) 0.0388(11) Uani d . 1 1
H H31 0.2687 0.3394 0.1190 0.047 Uiso calc R 1 1
C C32 0.4244(3) 0.3298(3) 0.1094(2) 0.0343(10) Uani d . 1 1
H H32 0.4643 0.3619 0.1604 0.041 Uiso calc R 1 1
C C33 0.4073(3) 0.7303(3) 0.4874(2) 0.0407(11) Uani d . 1 1
H H33 0.4205 0.7846 0.4835 0.049 Uiso calc R 1 1
C C34 0.4762(4) 0.7181(3) 0.5483(2) 0.0498(13) Uani d . 1 1
H H34 0.5352 0.7634 0.5849 0.060 Uiso calc R 1 1
C C35 0.4589(4) 0.6411(4) 0.5554(2) 0.0526(13) Uani d . 1 1
H H35 0.5064 0.6325 0.5966 0.063 Uiso calc R 1 1
C C36 0.3710(4) 0.5746(3) 0.5017(2) 0.0428(11) Uani d . 1 1
C C37 0.3056(3) 0.5923(3) 0.4424(2) 0.0316(9) Uani d . 1 1
C C38 0.3420(4) 0.4927(3) 0.5040(3) 0.0514(13) Uani d . 1 1
H H38 0.3865 0.4796 0.5436 0.062 Uiso calc R 1 1
C C39 0.2537(5) 0.4335(3) 0.4520(3) 0.0540(13) Uani d . 1 1
H H39 0.2361 0.3799 0.4558 0.065 Uiso calc R 1 1
C C40 0.1863(4) 0.4501(3) 0.3911(2) 0.0407(11) Uani d . 1 1
C C41 0.2133(3) 0.5289(3) 0.3860(2) 0.0304(9) Uani d . 1 1
C C42 0.0900(4) 0.3932(3) 0.3352(3) 0.0492(13) Uani d . 1 1
H H42 0.0659 0.3392 0.3362 0.059 Uiso calc R 1 1
C C43 0.0321(4) 0.4165(3) 0.2800(2) 0.0456(12) Uani d . 1 1
H H43 -0.0332 0.3787 0.2424 0.055 Uiso calc R 1 1
C C44 0.0675(4) 0.4948(3) 0.2780(2) 0.0372(10) Uani d . 1 1
H H44 0.0272 0.5081 0.2376 0.045 Uiso calc R 1 1
C C45 0.4222(3) 0.6122(3) 0.3077(3) 0.0388(11) Uani d . 1 1
H H45 0.4587 0.6254 0.3585 0.047 Uiso calc R 1 1
C C46 0.4818(4) 0.5801(3) 0.2591(3) 0.0531(14) Uani d . 1 1
H H46 0.5564 0.5702 0.2768 0.064 Uiso calc R 1 1
C C47 0.4325(5) 0.5629(3) 0.1860(3) 0.0582(15) Uani d . 1 1
H H47 0.4731 0.5422 0.1528 0.070 Uiso calc R 1 1
C C48 0.3220(4) 0.5761(3) 0.1604(3) 0.0462(12) Uani d . 1 1
C C49 0.2676(4) 0.6073(2) 0.2123(2) 0.0326(10) Uani d . 1 1
C C50 0.2600(6) 0.5605(3) 0.0852(3) 0.0634(16) Uani d . 1 1
H H50 0.2954 0.5399 0.0489 0.076 Uiso calc R 1 1
C C51 0.1544(6) 0.5741(3) 0.0648(3) 0.0615(16) Uani d . 1 1
H H51 0.1162 0.5625 0.0145 0.074 Uiso calc R 1 1
C C52 0.0969(5) 0.6058(3) 0.1170(2) 0.0466(12) Uani d . 1 1
C C53 0.1562(4) 0.6232(2) 0.1911(2) 0.0347(10) Uani d . 1 1
C C54 -0.0145(5) 0.6198(3) 0.1000(3) 0.0519(14) Uani d . 1 1
H H54 -0.0592 0.6069 0.0504 0.062 Uiso calc R 1 1
C C55 -0.0581(4) 0.6523(3) 0.1554(3) 0.0479(12) Uani d . 1 1
H H55 -0.1337 0.6622 0.1444 0.057 Uiso calc R 1 1
C C56 0.0075(3) 0.6712(3) 0.2281(2) 0.0383(11) Uani d . 1 1
H H56 -0.0243 0.6954 0.2659 0.046 Uiso calc R 1 1
C C57 0.3560(4) 0.8248(3) 0.3485(3) 0.0436(11) Uani d . 1 1
H H57 0.3877 0.7853 0.3159 0.052 Uiso calc R 1 1
C C58 0.3943(4) 0.9148(3) 0.3754(3) 0.0540(13) Uani d . 1 1
H H58 0.4510 0.9353 0.3610 0.065 Uiso calc R 1 1
C C59 0.3506(4) 0.9725(3) 0.4218(3) 0.0509(13) Uani d . 1 1
H H59 0.3770 1.0334 0.4402 0.061 Uiso calc R 1 1
C C60 0.2657(3) 0.9420(3) 0.4428(2) 0.0377(10) Uani d . 1 1
C C61 0.2327(3) 0.8515(3) 0.4135(2) 0.0310(9) Uani d . 1 1
C C62 0.2158(4) 0.9964(3) 0.4924(2) 0.0450(12) Uani d . 1 1
H H62 0.2395 1.0579 0.5135 0.054 Uiso calc R 1 1
C C63 0.1353(4) 0.9622(3) 0.5098(2) 0.0428(11) Uani d . 1 1
H H63 0.1036 0.9999 0.5434 0.051 Uiso calc R 1 1
C C64 0.0968(3) 0.8696(3) 0.4785(2) 0.0350(10) Uani d . 1 1
C C65 0.1474(3) 0.8161(3) 0.4315(2) 0.0304(9) Uani d . 1 1
C C66 0.0108(4) 0.8297(3) 0.4916(2) 0.0458(12) Uani d . 1 1
H H66 -0.0265 0.8639 0.5230 0.055 Uiso calc R 1 1
C C67 -0.0190(4) 0.7413(3) 0.4589(2) 0.0450(12) Uani d . 1 1
H H67 -0.0775 0.7135 0.4673 0.054 Uiso calc R 1 1
C C68 0.0361(3) 0.6915(3) 0.4129(2) 0.0379(10) Uani d . 1 1
H H68 0.0141 0.6298 0.3907 0.045 Uiso calc R 1 1
N N21 0.9342(4) 0.8805(3) 0.3236(3) 0.0737(14) Uani d . 1 1
C C70 0.6627(4) 0.7663(3) 0.3096(3) 0.0519(13) Uani d . 1 1
N N20 0.6003(4) 0.8084(3) 0.3261(3) 0.0895(17) Uani d . 1 1
N N19 0.9140(5) 0.2258(4) 0.3444(3) 0.0921(18) Uani d . 1 1
C C69 0.7423(4) 0.7123(3) 0.2876(3) 0.0703(16) Uani d . 1 1
H H69A 0.7475 0.6677 0.3082 0.106 Uiso calc R 1 1
H H69B 0.8162 0.7487 0.3059 0.106 Uiso calc R 1 1
H H69C 0.7175 0.6839 0.2336 0.106 Uiso calc R 1 1
C C74 0.8294(6) 0.2449(4) 0.3437(3) 0.078(2) Uani d . 1 1
C C75 0.7198(6) 0.2697(4) 0.3412(4) 0.105(3) Uani d . 1 1
H H75A 0.6719 0.2521 0.2898 0.158 Uiso calc R 1 1
H H75B 0.7285 0.3332 0.3672 0.158 Uiso calc R 1 1
H H75C 0.6851 0.2405 0.3651 0.158 Uiso calc R 1 1
C C78 0.9856(6) 1.0175(4) 0.3033(3) 0.105(3) Uani d . 1 1
H H78A 1.0594 1.0493 0.3388 0.158 Uiso calc R 1 1
H H78B 0.9288 1.0552 0.3099 0.158 Uiso calc R 1 1
H H78C 0.9876 1.0002 0.2530 0.158 Uiso calc R 1 1
C C77 0.9574(4) 0.9401(4) 0.3151(3) 0.0577(15) Uani d . 1 1
O O1 0.0464(10) 0.5593(6) 0.5096(4) 0.250(5) Uani d D 1 1
H H1O 0.065(13) 0.589(9) 0.5548(17) 0.376 Uiso d D 1 1
H H2O -0.001(11) 0.585(10) 0.490(7) 0.376 Uiso d D 1 1

loop_
_atom_site_aniso_label
_atom_site_aniso_U_11
_atom_site_aniso_U_22
_atom_site_aniso_U_33
_atom_site_aniso_U_12
_atom_site_aniso_U_13
_atom_site_aniso_U_23
Cr1 0.0235(3) 0.0264(4) 0.0375(4) 0.0009(3) 0.0060(3) 0.0105(3)
Cr2 0.0239(3) 0.0303(4) 0.0328(4) 0.0069(3) 0.0082(3) 0.0142(3)
Fe1 0.0257(3) 0.0230(3) 0.0286(3) 0.0021(2) 0.0103(3) 0.0076(3)
S1 0.0837(10) 0.0521(9) 0.0546(8) 0.0133(7) 0.0436(8) 0.0232(7)
S2 0.0506(8) 0.0322(7) 0.0728(9) -0.0058(6) 0.0107(7) 0.0243(7)
S3 0.0345(7) 0.0514(8) 0.0649(9) 0.0073(6) -0.0027(6) 0.0289(7)
S4 0.0887(10) 0.0291(7) 0.0478(8) 0.0071(6) 0.0297(7) 0.0174(6)
S5 0.0675(9) 0.0559(9) 0.0355(7) 0.0033(7) 0.0024(6) 0.0060(7)
S6 0.0362(6) 0.0504(8) 0.0618(8) 0.0098(5) 0.0209(6) 0.0363(7)
S7 0.0433(7) 0.0339(7) 0.0687(9) 0.0040(5) 0.0086(6) 0.0272(7)
S8 0.0311(6) 0.0551(8) 0.0519(7) 0.0036(5) 0.0177(6) 0.0217(6)
N1 0.033(2) 0.036(2) 0.037(2) 0.0016(16) 0.0077(18) 0.0109(19)
N2 0.031(2) 0.030(2) 0.046(2) 0.0031(16) 0.0094(17) 0.0133(19)
N3 0.029(2) 0.034(2) 0.035(2) 0.0020(16) 0.0022(17) 0.0109(18)
N4 0.0296(19) 0.031(2) 0.039(2) -0.0029(16) 0.0026(16) 0.0126(18)
N5 0.036(2) 0.038(2) 0.034(2) 0.0043(17) 0.0089(18) 0.0132(19)
N6 0.0309(19) 0.034(2) 0.043(2) 0.0087(16) 0.0124(17) 0.0190(19)
N7 0.0314(19) 0.036(2) 0.034(2) 0.0055(16) 0.0067(16) 0.0164(18)
N8 0.0265(19) 0.035(2) 0.043(2) 0.0063(16) 0.0072(17) 0.0175(18)
N9 0.0203(17) 0.030(2) 0.038(2) 0.0013(15) 0.0074(16) 0.0109(17)
N10 0.0224(17) 0.0243(19) 0.034(2) 0.0016(14) 0.0069(15) 0.0082(16)
N11 0.0310(19) 0.030(2) 0.034(2) 0.0117(15) 0.0126(16) 0.0151(17)
N12 0.0289(18) 0.0254(19) 0.031(2) 0.0070(15) 0.0108(16) 0.0124(16)
N13 0.0271(18) 0.030(2) 0.032(2) 0.0050(15) 0.0102(16) 0.0053(17)
N14 0.0282(18) 0.0273(19) 0.0263(18) 0.0027(15) 0.0106(15) 0.0081(16)
N15 0.035(2) 0.0222(19) 0.039(2) 0.0055(15) 0.0183(17) 0.0126(17)
N16 0.035(2) 0.0231(19) 0.036(2) 0.0023(15) 0.0148(17) 0.0134(16)
N17 0.0312(19) 0.0223(19) 0.039(2) 0.0005(15) 0.0130(17) 0.0078(17)
N18 0.0296(18) 0.033(2) 0.0282(19) 0.0064(15) 0.0106(15) 0.0138(17)
C1 0.030(2) 0.028(2) 0.053(3) 0.0021(19) 0.017(2) 0.016(2)
C2 0.029(2) 0.032(3) 0.040(3) 0.0062(19) 0.009(2) 0.017(2)
C3 0.032(2) 0.034(3) 0.036(3) -0.003(2) 0.005(2) 0.013(2)
C4 0.033(2) 0.031(3) 0.025(2) 0.0026(19) 0.0085(18) 0.010(2)
C5 0.031(2) 0.036(3) 0.044(3) 0.008(2) 0.010(2) 0.021(2)
C6 0.020(2) 0.035(3) 0.030(2) 0.0070(18) 0.0094(18) 0.007(2)
C7 0.020(2) 0.038(3) 0.029(2) 0.0034(18) 0.0046(18) 0.016(2)
C8 0.031(2) 0.030(2) 0.032(2) 0.0085(19) 0.0026(19) 0.014(2)
C9 0.026(2) 0.048(3) 0.047(3) 0.006(2) 0.010(2) 0.014(2)
C10 0.037(3) 0.054(3) 0.050(3) 0.009(2) 0.020(2) 0.014(3)
C11 0.041(3) 0.037(3) 0.042(3) 0.000(2) 0.016(2) 0.010(2)
C12 0.035(2) 0.024(2) 0.038(3) -0.0030(19) 0.011(2) 0.007(2)
C13 0.024(2) 0.022(2) 0.037(2) -0.0023(17) 0.0084(19) 0.007(2)
C14 0.042(3) 0.033(3) 0.038(3) -0.001(2) 0.008(2) 0.015(2)
C15 0.033(2) 0.034(3) 0.047(3) 0.004(2) 0.004(2) 0.023(2)
C16 0.027(2) 0.021(2) 0.041(3) -0.0006(17) 0.0040(19) 0.012(2)
C17 0.023(2) 0.019(2) 0.037(2) 0.0018(16) 0.0060(18) 0.0090(19)
C18 0.023(2) 0.030(3) 0.052(3) 0.0047(18) 0.005(2) 0.018(2)
C19 0.026(2) 0.033(3) 0.051(3) 0.0045(19) 0.014(2) 0.011(2)
C20 0.031(2) 0.027(2) 0.042(3) 0.0032(18) 0.013(2) 0.008(2)
C21 0.037(3) 0.052(3) 0.044(3) 0.018(2) 0.019(2) 0.018(3)
C22 0.053(3) 0.069(4) 0.040(3) 0.027(3) 0.026(3) 0.017(3)
C23 0.059(3) 0.044(3) 0.033(3) 0.015(2) 0.015(2) 0.006(2)
C24 0.042(3) 0.031(3) 0.032(3) 0.007(2) 0.009(2) 0.012(2)
C25 0.031(2) 0.023(2) 0.033(2) 0.0071(18) 0.0100(19) 0.012(2)
C26 0.045(3) 0.028(3) 0.035(3) 0.002(2) 0.000(2) 0.007(2)
C27 0.031(2) 0.031(3) 0.046(3) -0.0037(19) 0.001(2) 0.015(2)
C28 0.029(2) 0.023(2) 0.040(3) 0.0028(18) 0.008(2) 0.015(2)
C29 0.029(2) 0.020(2) 0.030(2) 0.0035(17) 0.0094(19) 0.0111(19)
C30 0.023(2) 0.033(3) 0.049(3) 0.0005(19) 0.009(2) 0.017(2)
C31 0.032(2) 0.042(3) 0.052(3) 0.012(2) 0.024(2) 0.022(2)
C32 0.032(2) 0.036(3) 0.033(2) 0.0055(19) 0.013(2) 0.011(2)
C33 0.027(2) 0.039(3) 0.041(3) -0.003(2) 0.007(2) 0.003(2)
C34 0.029(3) 0.063(4) 0.032(3) 0.001(2) 0.001(2) -0.001(3)
C35 0.039(3) 0.082(4) 0.030(3) 0.022(3) 0.009(2) 0.016(3)
C36 0.039(3) 0.055(3) 0.033(3) 0.019(2) 0.012(2) 0.014(2)
C37 0.031(2) 0.033(3) 0.031(2) 0.0106(19) 0.0139(19) 0.011(2)
C38 0.061(3) 0.064(4) 0.045(3) 0.033(3) 0.020(3) 0.035(3)
C39 0.072(4) 0.051(3) 0.054(3) 0.026(3) 0.027(3) 0.032(3)
C40 0.059(3) 0.036(3) 0.036(3) 0.013(2) 0.023(2) 0.017(2)
C41 0.034(2) 0.030(2) 0.029(2) 0.0047(19) 0.0134(19) 0.012(2)
C42 0.070(3) 0.031(3) 0.047(3) -0.003(2) 0.025(3) 0.012(2)
C43 0.058(3) 0.034(3) 0.033(3) -0.011(2) 0.008(2) 0.008(2)
C44 0.044(3) 0.029(3) 0.032(2) -0.005(2) 0.009(2) 0.007(2)
C45 0.036(3) 0.026(2) 0.061(3) 0.0069(19) 0.027(2) 0.016(2)
C46 0.051(3) 0.031(3) 0.094(4) 0.013(2) 0.048(3) 0.023(3)
C47 0.080(4) 0.028(3) 0.088(4) 0.011(3) 0.067(4) 0.017(3)
C48 0.066(3) 0.027(3) 0.055(3) 0.004(2) 0.041(3) 0.012(2)
C49 0.049(3) 0.015(2) 0.039(3) 0.0032(19) 0.026(2) 0.0084(19)
C50 0.106(5) 0.043(3) 0.055(4) 0.011(3) 0.053(4) 0.014(3)
C51 0.116(5) 0.032(3) 0.035(3) 0.002(3) 0.032(3) 0.007(2)
C52 0.079(4) 0.021(2) 0.031(3) -0.005(2) 0.012(3) 0.007(2)
C53 0.051(3) 0.020(2) 0.035(3) 0.002(2) 0.019(2) 0.009(2)
C54 0.076(4) 0.027(3) 0.031(3) -0.011(2) -0.009(3) 0.011(2)
C55 0.050(3) 0.038(3) 0.050(3) -0.001(2) -0.001(3) 0.026(3)
C56 0.035(3) 0.038(3) 0.041(3) 0.004(2) 0.008(2) 0.018(2)
C57 0.043(3) 0.030(3) 0.064(3) 0.006(2) 0.030(2) 0.016(2)
C58 0.052(3) 0.039(3) 0.078(4) 0.000(2) 0.030(3) 0.025(3)
C59 0.051(3) 0.024(3) 0.073(4) 0.003(2) 0.020(3) 0.015(3)
C60 0.036(2) 0.027(3) 0.043(3) 0.007(2) 0.009(2) 0.010(2)
C61 0.031(2) 0.026(2) 0.033(2) 0.0090(18) 0.0069(19) 0.011(2)
C62 0.046(3) 0.024(3) 0.045(3) 0.011(2) 0.004(2) 0.001(2)
C63 0.046(3) 0.039(3) 0.033(3) 0.019(2) 0.011(2) 0.003(2)
C64 0.034(2) 0.039(3) 0.031(2) 0.016(2) 0.012(2) 0.012(2)
C65 0.030(2) 0.028(2) 0.031(2) 0.0089(18) 0.0063(19) 0.012(2)
C66 0.051(3) 0.051(3) 0.039(3) 0.022(2) 0.023(2) 0.014(3)
C67 0.045(3) 0.053(3) 0.051(3) 0.013(2) 0.031(2) 0.024(3)
C68 0.039(3) 0.037(3) 0.041(3) 0.007(2) 0.020(2) 0.015(2)
N21 0.066(3) 0.083(4) 0.068(3) -0.011(3) 0.011(3) 0.036(3)
C70 0.042(3) 0.050(3) 0.065(4) 0.000(3) 0.014(3) 0.030(3)
N20 0.083(4) 0.079(4) 0.135(5) 0.030(3) 0.064(4) 0.050(4)
N19 0.100(5) 0.093(4) 0.077(4) 0.000(4) 0.052(4) 0.011(3)
C69 0.049(3) 0.068(4) 0.098(5) 0.004(3) 0.023(3) 0.039(4)
C74 0.106(6) 0.053(4) 0.079(4) -0.007(4) 0.065(5) 0.006(3)
C75 0.132(6) 0.056(4) 0.161(7) 0.021(4) 0.109(6) 0.032(4)
C78 0.165(7) 0.057(4) 0.101(5) -0.020(4) 0.084(5) 0.011(4)
C77 0.053(3) 0.069(4) 0.034(3) -0.014(3) 0.013(2) 0.005(3)
O1 0.305(13) 0.339(13) 0.093(5) 0.207(11) 0.040(7) 0.076(9)

loop_
_atom_type_symbol
_atom_type_description
_atom_type_scat_dispersion_real
_atom_type_scat_dispersion_imag
_atom_type_scat_source
C C 0.0033 0.0016 'International Tables Vol C Tables 4.2.6.8 and 6.1.1.4'
H H 0.0000 0.0000 'International Tables Vol C Tables 4.2.6.8 and 6.1.1.4'
N N 0.0061 0.0033 'International Tables Vol C Tables 4.2.6.8 and 6.1.1.4'
O O 0.0106 0.0060 'International Tables Vol C Tables 4.2.6.8 and 6.1.1.4'
Fe Fe 0.3463 0.8444 'International Tables Vol C Tables 4.2.6.8 and 6.1.1.4'
S S 0.1246 0.1234 'International Tables Vol C Tables 4.2.6.8 and 6.1.1.4'
Cr Cr 0.3209 0.6236 'International Tables Vol C Tables 4.2.6.8 and 6.1.1.4'

loop_
_geom_angle_atom_site_label_1
_geom_angle_atom_site_label_2
_geom_angle_atom_site_label_3
_geom_angle
N4 Cr1 N3 93.08(13)
N4 Cr1 N2 174.49(14)
N3 Cr1 N2 91.37(14)
N4 Cr1 N1 91.16(14)
N3 Cr1 N1 93.32(14)
N2 Cr1 N1 91.82(14)
N4 Cr1 N10 87.71(13)
N3 Cr1 N10 173.14(14)
N2 Cr1 N10 87.50(13)
N1 Cr1 N10 93.48(14)
N4 Cr1 N9 88.10(13)
N3 Cr1 N9 93.48(13)
N2 Cr1 N9 88.38(13)
N1 Cr1 N9 173.20(13)
N10 Cr1 N9 79.73(13)
N7 Cr2 N5 89.11(14)
N7 Cr2 N8 89.61(13)
N5 Cr2 N8 94.14(14)
N7 Cr2 N6 175.77(13)
N5 Cr2 N6 90.40(14)
N8 Cr2 N6 94.62(13)
N7 Cr2 N12 88.04(12)
N5 Cr2 N12 95.01(13)
N8 Cr2 N12 170.52(13)
N6 Cr2 N12 87.81(12)
N7 Cr2 N11 90.64(13)
N5 Cr2 N11 174.81(13)
N8 Cr2 N11 91.05(13)
N6 Cr2 N11 89.46(13)
N12 Cr2 N11 79.80(12)
N16 Fe1 N15 82.94(14)
N16 Fe1 N13 173.04(13)
N15 Fe1 N13 92.81(13)
N16 Fe1 N18 95.12(13)
N15 Fe1 N18 173.96(13)
N13 Fe1 N18 89.65(13)
N16 Fe1 N17 92.39(13)
N15 Fe1 N17 92.11(13)
N13 Fe1 N17 93.27(13)
N18 Fe1 N17 82.24(13)
N16 Fe1 N14 92.28(13)
N15 Fe1 N14 93.11(12)
N13 Fe1 N14 82.42(13)
N18 Fe1 N14 92.68(13)
N17 Fe1 N14 173.38(13)
C1 N1 Cr1 166.9(3)
C2 N2 Cr1 176.1(3)
C3 N3 Cr1 170.3(3)
C4 N4 Cr1 170.4(3)
C5 N5 Cr2 167.4(3)
C6 N6 Cr2 166.9(3)
C7 N7 Cr2 169.4(3)
C8 N8 Cr2 170.1(3)
C9 N9 C13 118.1(3)
C9 N9 Cr1 128.4(3)
C13 N9 Cr1 113.5(3)
C20 N10 C17 118.6(3)
C20 N10 Cr1 128.2(3)
C17 N10 Cr1 113.2(2)
C21 N11 C25 117.5(4)
C21 N11 Cr2 129.3(3)
C25 N11 Cr2 113.1(3)
C32 N12 C29 118.8(3)
C32 N12 Cr2 128.5(3)
C29 N12 Cr2 112.7(2)
C33 N13 C37 117.0(4)
C33 N13 Fe1 130.0(3)
C37 N13 Fe1 113.0(3)
C44 N14 C41 116.5(3)
C44 N14 Fe1 130.2(3)
C41 N14 Fe1 113.3(2)
C45 N15 C49 117.1(4)
C45 N15 Fe1 130.3(3)
C49 N15 Fe1 112.6(3)
C56 N16 C53 117.1(4)
C56 N16 Fe1 129.9(3)
C53 N16 Fe1 112.9(3)
C57 N17 C61 117.1(4)
C57 N17 Fe1 130.0(3)
C61 N17 Fe1 112.7(3)
C68 N18 C65 117.0(3)
C68 N18 Fe1 129.8(3)
C65 N18 Fe1 113.0(2)
N1 C1 S1 178.2(4)
N2 C2 S2 178.8(4)
N3 C3 S3 179.4(4)
N4 C4 S4 178.2(4)
N5 C5 S5 179.2(4)
N6 C6 S6 178.1(3)
N7 C7 S7 179.2(4)
N8 C8 S8 178.8(4)
N9 C9 C10 122.6(4)
N9 C9 H9 118.7
C10 C9 H9 118.7
C11 C10 C9 119.5(4)
C11 C10 H10 120.2
C9 C10 H10 120.2
C10 C11 C12 119.5(4)
C10 C11 H11 120.2
C12 C11 H11 120.2
C11 C12 C13 117.0(4)
C11 C12 C14 124.5(4)
C13 C12 C14 118.4(4)
N9 C13 C12 123.2(4)
N9 C13 C17 116.6(3)
C12 C13 C17 120.2(4)
C15 C14 C12 121.6(4)
C15 C14 H14 119.2
C12 C14 H14 119.2
C14 C15 C16 121.1(4)
C14 C15 H15 119.5
C16 C15 H15 119.5
C18 C16 C17 117.2(4)
C18 C16 C15 124.6(4)
C17 C16 C15 118.1(4)
N10 C17 C16 122.6(4)
N10 C17 C13 116.9(3)
C16 C17 C13 120.6(4)
C19 C18 C16 120.4(4)
C19 C18 H18 119.8
C16 C18 H18 119.8
C18 C19 C20 119.3(4)
C18 C19 H19 120.4
C20 C19 H19 120.4
N10 C20 C19 122.0(4)
N10 C20 H20 119.0
C19 C20 H20 119.0
N11 C21 C22 123.1(4)
N11 C21 H21 118.5
C22 C21 H21 118.5
C23 C22 C21 119.4(4)
C23 C22 H22 120.3
C21 C22 H22 120.3
C22 C23 C24 119.5(4)
C22 C23 H23 120.3
C24 C23 H23 120.3
C23 C24 C25 117.8(4)
C23 C24 C26 124.2(4)
C25 C24 C26 117.9(4)
N11 C25 C24 122.7(4)
N11 C25 C29 116.4(4)
C24 C25 C29 120.9(4)
C27 C26 C24 121.7(4)
C27 C26 H26 119.2
C24 C26 H26 119.2
C26 C27 C28 121.0(4)
C26 C27 H27 119.5
C28 C27 H27 119.5
C30 C28 C29 117.6(4)
C30 C28 C27 124.1(4)
C29 C28 C27 118.3(4)
N12 C29 C28 121.9(4)
N12 C29 C25 117.9(3)
C28 C29 C25 120.2(4)
C31 C30 C28 119.6(4)
C31 C30 H30 120.2
C28 C30 H30 120.2
C30 C31 C32 119.7(4)
C30 C31 H31 120.2
C32 C31 H31 120.2
N12 C32 C31 122.3(4)
N12 C32 H32 118.8
C31 C32 H32 118.8
N13 C33 C34 122.6(4)
N13 C33 H33 118.7
C34 C33 H33 118.7
C35 C34 C33 119.9(4)
C35 C34 H34 120.0
C33 C34 H34 120.0
C34 C35 C36 119.9(4)
C34 C35 H35 120.0
C36 C35 H35 120.0
C37 C36 C35 116.5(4)
C37 C36 C38 118.2(4)
C35 C36 C38 125.3(4)
N13 C37 C36 124.0(4)
N13 C37 C41 115.8(4)
C36 C37 C41 120.2(4)
C39 C38 C36 121.9(4)
C39 C38 H38 119.0
C36 C38 H38 119.0
C38 C39 C40 120.7(5)
C38 C39 H39 119.7
C40 C39 H39 119.7
C41 C40 C42 116.1(4)
C41 C40 C39 119.1(4)
C42 C40 C39 124.7(4)
N14 C41 C40 124.7(4)
N14 C41 C37 115.5(3)
C40 C41 C37 119.8(4)
C43 C42 C40 119.3(4)
C43 C42 H42 120.3
C40 C42 H42 120.3
C42 C43 C44 120.5(4)
C42 C43 H43 119.7
C44 C43 H43 119.7
N14 C44 C43 122.8(4)
N14 C44 H44 118.6
C43 C44 H44 118.6
N15 C45 C46 122.7(5)
N15 C45 H45 118.6
C46 C45 H45 118.6
C47 C46 C45 119.9(5)
C47 C46 H46 120.1
C45 C46 H46 120.1
C46 C47 C48 119.5(4)
C46 C47 H47 120.3
C48 C47 H47 120.3
C47 C48 C49 117.2(5)
C47 C48 C50 125.3(5)
C49 C48 C50 117.5(5)
N15 C49 C48 123.6(4)
N15 C49 C53 115.7(4)
C48 C49 C53 120.8(4)
C51 C50 C48 121.9(5)
C51 C50 H50 119.1
C48 C50 H50 119.1
C50 C51 C52 121.6(5)
C50 C51 H51 119.2
C52 C51 H51 119.2
C54 C52 C53 117.1(4)
C54 C52 C51 125.2(5)
C53 C52 C51 117.7(5)
N16 C53 C52 123.6(4)
N16 C53 C49 115.9(4)
C52 C53 C49 120.6(4)
C55 C54 C52 119.2(4)
C55 C54 H54 120.4
C52 C54 H54 120.4
C54 C55 C56 120.4(5)
C54 C55 H55 119.8
C56 C55 H55 119.8
N16 C56 C55 122.6(4)
N16 C56 H56 118.7
C55 C56 H56 118.7
N17 C57 C58 122.1(4)
N17 C57 H57 118.9
C58 C57 H57 118.9
C59 C58 C57 120.2(4)
C59 C58 H58 119.9
C57 C58 H58 119.9
C58 C59 C60 119.9(4)
C58 C59 H59 120.1
C60 C59 H59 120.1
C61 C60 C59 116.1(4)
C61 C60 C62 119.2(4)
C59 C60 C62 124.6(4)
N17 C61 C60 124.5(4)
N17 C61 C65 116.1(4)
C60 C61 C65 119.4(4)
C63 C62 C60 121.1(4)
C63 C62 H62 119.5
C60 C62 H62 119.5
C62 C63 C64 121.0(4)
C62 C63 H63 119.5
C64 C63 H63 119.5
C65 C64 C66 117.6(4)
C65 C64 C63 118.1(4)
C66 C64 C63 124.3(4)
N18 C65 C64 123.4(4)
N18 C65 C61 115.4(3)
C64 C65 C61 121.2(4)
C67 C66 C64 119.3(4)
C67 C66 H66 120.3
C64 C66 H66 120.3
C66 C67 C68 120.1(4)
C66 C67 H67 119.9
C68 C67 H67 119.9
N18 C68 C67 122.5(4)
N18 C68 H68 118.7
C67 C68 H68 118.7
N20 C70 C69 179.3(6)
C70 C69 H69A 109.5
C70 C69 H69B 109.5
H69A C69 H69B 109.5
C70 C69 H69C 109.5
H69A C69 H69C 109.5
H69B C69 H69C 109.5
N19 C74 C75 178.8(8)
C74 C75 H75A 109.5
C74 C75 H75B 109.5
H75A C75 H75B 109.5
C74 C75 H75C 109.5
H75A C75 H75C 109.5
H75B C75 H75C 109.5
C77 C78 H78A 109.5
C77 C78 H78B 109.5
H78A C78 H78B 109.5
C77 C78 H78C 109.5
H78A C78 H78C 109.5
H78B C78 H78C 109.5
N21 C77 C78 179.0(7)
H1O O1 H2O 105(5)

loop_
_geom_bond_atom_site_label_1
_geom_bond_atom_site_label_2
_geom_bond_distance
Cr1 N4 1.969(3)
Cr1 N3 1.975(3)
Cr1 N2 1.978(4)
Cr1 N1 1.986(4)
Cr1 N10 2.064(3)
Cr1 N9 2.066(3)
Cr2 N7 1.963(3)
Cr2 N5 1.977(4)
Cr2 N8 1.984(3)
Cr2 N6 1.999(3)
Cr2 N12 2.071(3)
Cr2 N11 2.078(3)
Fe1 N16 1.959(3)
Fe1 N15 1.972(3)
Fe1 N13 1.976(3)
Fe1 N18 1.977(3)
Fe1 N17 1.978(3)
Fe1 N14 1.978(3)
S1 C1 1.615(5)
S2 C2 1.616(4)
S3 C3 1.608(4)
S4 C4 1.606(4)
S5 C5 1.619(5)
S6 C6 1.623(4)
S7 C7 1.612(4)
S8 C8 1.616(4)
N1 C1 1.168(5)
N2 C2 1.153(5)
N3 C3 1.163(5)
N4 C4 1.166(5)
N5 C5 1.163(5)
N6 C6 1.166(5)
N7 C7 1.160(5)
N8 C8 1.166(5)
N9 C9 1.318(5)
N9 C13 1.359(5)
N10 C20 1.324(5)
N10 C17 1.364(5)
N11 C21 1.324(5)
N11 C25 1.368(5)
N12 C32 1.324(5)
N12 C29 1.364(5)
N13 C33 1.335(5)
N13 C37 1.366(5)
N14 C44 1.334(5)
N14 C41 1.361(5)
N15 C45 1.327(5)
N15 C49 1.370(5)
N16 C56 1.327(5)
N16 C53 1.370(5)
N17 C57 1.334(5)
N17 C61 1.363(5)
N18 C68 1.335(5)
N18 C65 1.368(5)
C9 C10 1.393(6)
C9 H9 0.9500
C10 C11 1.373(6)
C10 H10 0.9500
C11 C12 1.395(6)
C11 H11 0.9500
C12 C13 1.403(5)
C12 C14 1.427(6)
C13 C17 1.422(5)
C14 C15 1.347(6)
C14 H14 0.9500
C15 C16 1.442(5)
C15 H15 0.9500
C16 C18 1.386(5)
C16 C17 1.399(5)
C18 C19 1.364(6)
C18 H18 0.9500
C19 C20 1.400(5)
C19 H19 0.9500
C20 H20 0.9500
C21 C22 1.398(6)
C21 H21 0.9500
C22 C23 1.367(6)
C22 H22 0.9500
C23 C24 1.392(6)
C23 H23 0.9500
C24 C25 1.403(5)
C24 C26 1.433(6)
C25 C29 1.414(5)
C26 C27 1.348(6)
C26 H26 0.9500
C27 C28 1.439(6)
C27 H27 0.9500
C28 C30 1.398(5)
C28 C29 1.407(5)
C30 C31 1.363(6)
C30 H30 0.9500
C31 C32 1.393(5)
C31 H31 0.9500
C32 H32 0.9500
C33 C34 1.392(6)
C33 H33 0.9500
C34 C35 1.361(6)
C34 H34 0.9500
C35 C36 1.402(6)
C35 H35 0.9500
C36 C37 1.399(5)
C36 C38 1.423(6)
C37 C41 1.425(5)
C38 C39 1.342(6)
C38 H38 0.9500
C39 C40 1.424(6)
C39 H39 0.9500
C40 C41 1.395(5)
C40 C42 1.410(6)
C42 C43 1.357(6)
C42 H42 0.9500
C43 C44 1.382(5)
C43 H43 0.9500
C44 H44 0.9500
C45 C46 1.397(6)
C45 H45 0.9500
C46 C47 1.366(7)
C46 H46 0.9500
C47 C48 1.396(7)
C47 H47 0.9500
C48 C49 1.398(6)
C48 C50 1.437(7)
C49 C53 1.412(6)
C50 C51 1.330(7)
C50 H50 0.9500
C51 C52 1.432(7)
C51 H51 0.9500
C52 C54 1.397(7)
C52 C53 1.403(6)
C54 C55 1.362(6)
C54 H54 0.9500
C55 C56 1.394(6)
C55 H55 0.9500
C56 H56 0.9500
C57 C58 1.403(6)
C57 H57 0.9500
C58 C59 1.354(6)
C58 H58 0.9500
C59 C60 1.412(6)
C59 H59 0.9500
C60 C61 1.396(5)
C60 C62 1.421(6)
C61 C65 1.415(5)
C62 C63 1.348(6)
C62 H62 0.9500
C63 C64 1.435(6)
C63 H63 0.9500
C64 C65 1.390(5)
C64 C66 1.396(6)
C66 C67 1.358(6)
C66 H66 0.9500
C67 C68 1.393(6)
C67 H67 0.9500
C68 H68 0.9500
N21 C77 1.114(6)
C70 N20 1.123(6)
C70 C69 1.440(7)
N19 C74 1.125(8)
C69 H69A 0.9800
C69 H69B 0.9800
C69 H69C 0.9800
C74 C75 1.453(9)
C75 H75A 0.9800
C75 H75B 0.9800
C75 H75C 0.9800
C78 C77 1.449(7)
C78 H78A 0.9800
C78 H78B 0.9800
C78 H78C 0.9800
O1 H1O 0.84(2)
O1 H2O 0.85(2)

loop_
_geom_torsion_atom_site_label_1
_geom_torsion_atom_site_label_2
_geom_torsion_atom_site_label_3
_geom_torsion_atom_site_label_4
_geom_torsion
N4 Cr1 N1 C1 -65.0(15)
N3 Cr1 N1 C1 28.2(15)
N2 Cr1 N1 C1 119.7(15)
N10 Cr1 N1 C1 -152.7(15)
N9 Cr1 N1 C1 -148.7(13)
N4 Cr1 N2 C2 -30(6)
N3 Cr1 N2 C2 -173(5)
N1 Cr1 N2 C2 93(5)
N10 Cr1 N2 C2 0(5)
N9 Cr1 N2 C2 -80(5)
N4 Cr1 N3 C3 104(2)
N2 Cr1 N3 C3 -79(2)
N1 Cr1 N3 C3 13(2)
N10 Cr1 N3 C3 -159.7(17)
N9 Cr1 N3 C3 -168(2)
N3 Cr1 N4 C4 177(2)
N2 Cr1 N4 C4 33(3)
N1 Cr1 N4 C4 -90(2)
N10 Cr1 N4 C4 4(2)
N9 Cr1 N4 C4 83(2)
N7 Cr2 N5 C5 -45.6(16)
N8 Cr2 N5 C5 43.9(16)
N6 Cr2 N5 C5 138.6(16)
N12 Cr2 N5 C5 -133.6(16)
N11 Cr2 N5 C5 -132.9(16)
N7 Cr2 N6 C6 -61(3)
N5 Cr2 N6 C6 22.6(14)
N8 Cr2 N6 C6 116.8(14)
N12 Cr2 N6 C6 -72.4(14)
N11 Cr2 N6 C6 -152.2(14)
N5 Cr2 N7 C7 -9.2(17)
N8 Cr2 N7 C7 -103.3(17)
N6 Cr2 N7 C7 74(3)
N12 Cr2 N7 C7 85.8(17)
N11 Cr2 N7 C7 165.6(17)
N7 Cr2 N8 C8 -11(2)
N5 Cr2 N8 C8 -100(2)
N6 Cr2 N8 C8 169(2)
N12 Cr2 N8 C8 65(2)
N11 Cr2 N8 C8 80(2)
N4 Cr1 N9 C9 93.9(3)
N3 Cr1 N9 C9 0.9(3)
N2 Cr1 N9 C9 -90.4(3)
N1 Cr1 N9 C9 177.8(10)
N10 Cr1 N9 C9 -178.1(4)
N4 Cr1 N9 C13 -86.6(3)
N3 Cr1 N9 C13 -179.6(3)
N2 Cr1 N9 C13 89.2(3)
N1 Cr1 N9 C13 -2.7(12)
N10 Cr1 N9 C13 1.4(2)
N4 Cr1 N10 C20 -93.5(3)
N3 Cr1 N10 C20 169.8(10)
N2 Cr1 N10 C20 89.2(3)
N1 Cr1 N10 C20 -2.5(3)
N9 Cr1 N10 C20 178.0(3)
N4 Cr1 N10 C17 86.9(3)
N3 Cr1 N10 C17 -9.8(12)
N2 Cr1 N10 C17 -90.4(3)
N1 Cr1 N10 C17 177.9(3)
N9 Cr1 N10 C17 -1.6(2)
N7 Cr2 N11 C21 90.5(3)
N5 Cr2 N11 C21 18E1(6)
N8 Cr2 N11 C21 0.8(3)
N6 Cr2 N11 C21 -93.8(3)
N12 Cr2 N11 C21 178.4(4)
N7 Cr2 N11 C25 -88.9(3)
N5 Cr2 N11 C25 -1.7(16)
N8 Cr2 N11 C25 -178.5(3)
N6 Cr2 N11 C25 86.8(3)
N12 Cr2 N11 C25 -1.0(2)
N7 Cr2 N12 C32 -87.0(3)
N5 Cr2 N12 C32 1.9(3)
N8 Cr2 N12 C32 -162.8(7)
N6 Cr2 N12 C32 92.1(3)
N11 Cr2 N12 C32 -178.0(3)
N7 Cr2 N12 C29 91.3(3)
N5 Cr2 N12 C29 -179.7(3)
N8 Cr2 N12 C29 15.6(9)
N6 Cr2 N12 C29 -89.5(3)
N11 Cr2 N12 C29 0.3(2)
N16 Fe1 N13 C33 141.1(10)
N15 Fe1 N13 C33 88.9(4)
N18 Fe1 N13 C33 -85.6(4)
N17 Fe1 N13 C33 -3.4(4)
N14 Fe1 N13 C33 -178.3(4)
N16 Fe1 N13 C37 -39.3(12)
N15 Fe1 N13 C37 -91.5(3)
N18 Fe1 N13 C37 94.0(3)
N17 Fe1 N13 C37 176.2(3)
N14 Fe1 N13 C37 1.2(3)
N16 Fe1 N14 C44 -6.8(4)
N15 Fe1 N14 C44 -89.9(4)
N13 Fe1 N14 C44 177.7(4)
N18 Fe1 N14 C44 88.4(3)
N17 Fe1 N14 C44 128.1(11)
N16 Fe1 N14 C41 174.7(3)
N15 Fe1 N14 C41 91.7(3)
N13 Fe1 N14 C41 -0.7(3)
N18 Fe1 N14 C41 -90.0(3)
N17 Fe1 N14 C41 -50.4(13)
N16 Fe1 N15 C45 177.4(3)
N13 Fe1 N15 C45 -8.1(3)
N18 Fe1 N15 C45 105.9(13)
N17 Fe1 N15 C45 85.3(3)
N14 Fe1 N15 C45 -90.6(3)
N16 Fe1 N15 C49 -0.3(2)
N13 Fe1 N15 C49 174.2(3)
N18 Fe1 N15 C49 -71.9(14)
N17 Fe1 N15 C49 -92.4(3)
N14 Fe1 N15 C49 91.6(3)
N15 Fe1 N16 C56 178.0(3)
N13 Fe1 N16 C56 125.3(10)
N18 Fe1 N16 C56 -7.8(3)
N17 Fe1 N16 C56 -90.2(3)
N14 Fe1 N16 C56 85.1(3)
N15 Fe1 N16 C53 1.3(2)
N13 Fe1 N16 C53 -51.4(11)
N18 Fe1 N16 C53 175.6(2)
N17 Fe1 N16 C53 93.2(3)
N14 Fe1 N16 C53 -91.5(3)
N16 Fe1 N17 C57 -83.2(4)
N15 Fe1 N17 C57 -0.2(4)
N13 Fe1 N17 C57 92.7(4)
N18 Fe1 N17 C57 -178.1(4)
N14 Fe1 N17 C57 141.9(11)
N16 Fe1 N17 C61 101.1(3)
N15 Fe1 N17 C61 -175.9(3)
N13 Fe1 N17 C61 -83.0(3)
N18 Fe1 N17 C61 6.2(3)
N14 Fe1 N17 C61 -33.8(13)
N16 Fe1 N18 C68 86.4(3)
N15 Fe1 N18 C68 157.4(12)
N13 Fe1 N18 C68 -88.5(3)
N17 Fe1 N18 C68 178.1(4)
N14 Fe1 N18 C68 -6.1(3)
N16 Fe1 N18 C65 -98.4(3)
N15 Fe1 N18 C65 -27.5(14)
N13 Fe1 N18 C65 86.6(3)
N17 Fe1 N18 C65 -6.7(2)
N14 Fe1 N18 C65 169.0(3)
Cr1 N1 C1 S1 -6(14)
Cr1 N2 C2 S2 11E1(2)
Cr1 N3 C3 S3 -1E1(4)
Cr1 N4 C4 S4 164(11)
Cr2 N5 C5 S5 -17E1(10)
Cr2 N6 C6 S6 -102(11)
Cr2 N7 C7 S7 -17E1(10)
Cr2 N8 C8 S8 -146(16)
C13 N9 C9 C10 0.0(6)
Cr1 N9 C9 C10 179.5(3)
N9 C9 C10 C11 0.6(7)
C9 C10 C11 C12 -0.8(6)
C10 C11 C12 C13 0.4(6)
C10 C11 C12 C14 -179.0(4)
C9 N9 C13 C12 -0.5(5)
Cr1 N9 C13 C12 179.9(3)
C9 N9 C13 C17 178.6(3)
Cr1 N9 C13 C17 -1.0(4)
C11 C12 C13 N9 0.3(6)
C14 C12 C13 N9 179.7(3)
C11 C12 C13 C17 -178.7(3)
C14 C12 C13 C17 0.7(5)
C11 C12 C14 C15 178.5(4)
C13 C12 C14 C15 -0.9(6)
C12 C14 C15 C16 -0.1(6)
C14 C15 C16 C18 -177.4(4)
C14 C15 C16 C17 1.4(6)
C20 N10 C17 C16 0.0(5)
Cr1 N10 C17 C16 179.7(3)
C20 N10 C17 C13 -178.1(3)
Cr1 N10 C17 C13 1.6(4)
C18 C16 C17 N10 -0.7(5)
C15 C16 C17 N10 -179.6(3)
C18 C16 C17 C13 177.3(3)
C15 C16 C17 C13 -1.6(5)
N9 C13 C17 N10 -0.4(5)
C12 C13 C17 N10 178.7(3)
N9 C13 C17 C16 -178.5(3)
C12 C13 C17 C16 0.6(5)
C17 C16 C18 C19 1.4(6)
C15 C16 C18 C19 -179.9(4)
C16 C18 C19 C20 -1.3(6)
C17 N10 C20 C19 0.1(5)
Cr1 N10 C20 C19 -179.5(3)
C18 C19 C20 N10 0.5(6)
C25 N11 C21 C22 -1.5(6)
Cr2 N11 C21 C22 179.1(3)
N11 C21 C22 C23 0.3(7)
C21 C22 C23 C24 1.9(7)
C22 C23 C24 C25 -2.6(6)
C22 C23 C24 C26 177.0(4)
C21 N11 C25 C24 0.7(5)
Cr2 N11 C25 C24 -179.9(3)
C21 N11 C25 C29 -177.9(3)
Cr2 N11 C25 C29 1.6(4)
C23 C24 C25 N11 1.4(6)
C26 C24 C25 N11 -178.2(3)
C23 C24 C25 C29 179.9(4)
C26 C24 C25 C29 0.3(6)
C23 C24 C26 C27 -178.2(4)
C25 C24 C26 C27 1.4(6)
C24 C26 C27 C28 -1.7(6)
C26 C27 C28 C30 178.5(4)
C26 C27 C28 C29 0.3(6)
C32 N12 C29 C28 0.6(5)
Cr2 N12 C29 C28 -177.9(3)
C32 N12 C29 C25 179.0(3)
Cr2 N12 C29 C25 0.5(4)
C30 C28 C29 N12 1.3(5)
C27 C28 C29 N12 179.6(3)
C30 C28 C29 C25 -177.0(3)
C27 C28 C29 C25 1.3(5)
N11 C25 C29 N12 -1.4(5)
C24 C25 C29 N12 -180.0(3)
N11 C25 C29 C28 177.0(3)
C24 C25 C29 C28 -1.5(5)
C29 C28 C30 C31 -2.1(6)
C27 C28 C30 C31 179.7(4)
C28 C30 C31 C32 1.0(6)
C29 N12 C32 C31 -1.8(6)
Cr2 N12 C32 C31 176.5(3)
C30 C31 C32 N12 1.0(6)
C37 N13 C33 C34 1.2(6)
Fe1 N13 C33 C34 -179.2(3)
N13 C33 C34 C35 -0.2(7)
C33 C34 C35 C36 -0.7(7)
C34 C35 C36 C37 0.5(6)
C34 C35 C36 C38 -177.8(4)
C33 N13 C37 C36 -1.4(6)
Fe1 N13 C37 C36 179.0(3)
C33 N13 C37 C41 178.1(3)
Fe1 N13 C37 C41 -1.5(4)
C35 C36 C37 N13 0.6(6)
C38 C36 C37 N13 179.0(4)
C35 C36 C37 C41 -179.0(4)
C38 C36 C37 C41 -0.5(6)
C37 C36 C38 C39 -1.0(7)
C35 C36 C38 C39 177.3(5)
C36 C38 C39 C40 1.2(7)
C38 C39 C40 C41 0.2(7)
C38 C39 C40 C42 -177.8(5)
C44 N14 C41 C40 0.0(6)
Fe1 N14 C41 C40 178.7(3)
C44 N14 C41 C37 -178.5(3)
Fe1 N14 C41 C37 0.2(4)
C42 C40 C41 N14 -2.0(6)
C39 C40 C41 N14 179.8(4)
C42 C40 C41 C37 176.5(4)
C39 C40 C41 C37 -1.7(6)
N13 C37 C41 N14 0.9(5)
C36 C37 C41 N14 -179.5(4)
N13 C37 C41 C40 -177.7(4)
C36 C37 C41 C40 1.9(6)
C41 C40 C42 C43 1.6(6)
C39 C40 C42 C43 179.7(4)
C40 C42 C43 C44 0.5(7)
C41 N14 C44 C43 2.4(6)
Fe1 N14 C44 C43 -176.0(3)
C42 C43 C44 N14 -2.7(7)
C49 N15 C45 C46 -1.6(5)
Fe1 N15 C45 C46 -179.3(3)
N15 C45 C46 C47 1.9(6)
C45 C46 C47 C48 -1.3(7)
C46 C47 C48 C49 0.5(6)
C46 C47 C48 C50 -179.8(4)
C45 N15 C49 C48 0.8(5)
Fe1 N15 C49 C48 178.9(3)
C45 N15 C49 C53 -178.8(3)
Fe1 N15 C49 C53 -0.8(4)
C47 C48 C49 N15 -0.2(6)
C50 C48 C49 N15 -180.0(4)
C47 C48 C49 C53 179.4(4)
C50 C48 C49 C53 -0.4(6)
C47 C48 C50 C51 179.6(5)
C49 C48 C50 C51 -0.7(7)
C48 C50 C51 C52 0.6(8)
C50 C51 C52 C54 -178.4(5)
C50 C51 C52 C53 0.6(7)
C56 N16 C53 C52 1.5(5)
Fe1 N16 C53 C52 178.6(3)
C56 N16 C53 C49 -179.2(3)
Fe1 N16 C53 C49 -2.1(4)
C54 C52 C53 N16 -3.4(6)
C51 C52 C53 N16 177.5(4)
C54 C52 C53 C49 177.4(4)
C51 C52 C53 C49 -1.7(6)
N15 C49 C53 N16 1.9(5)
C48 C49 C53 N16 -177.7(3)
N15 C49 C53 C52 -178.8(3)
C48 C49 C53 C52 1.6(6)
C53 C52 C54 C55 2.5(6)
C51 C52 C54 C55 -178.4(4)
C52 C54 C55 C56 -0.1(6)
C53 N16 C56 C55 1.1(6)
Fe1 N16 C56 C55 -175.4(3)
C54 C55 C56 N16 -1.8(6)
C61 N17 C57 C58 0.5(6)
Fe1 N17 C57 C58 -175.1(3)
N17 C57 C58 C59 -0.1(7)
C57 C58 C59 C60 -0.4(7)
C58 C59 C60 C61 0.5(7)
C58 C59 C60 C62 178.5(5)
C57 N17 C61 C60 -0.4(6)
Fe1 N17 C61 C60 175.9(3)
C57 N17 C61 C65 179.0(4)
Fe1 N17 C61 C65 -4.8(4)
C59 C60 C61 N17 -0.1(6)
C62 C60 C61 N17 -178.2(4)
C59 C60 C61 C65 -179.4(4)
C62 C60 C61 C65 2.4(6)
C61 C60 C62 C63 -1.8(6)
C59 C60 C62 C63 -179.8(4)
C60 C62 C63 C64 -0.5(7)
C62 C63 C64 C65 2.0(6)
C62 C63 C64 C66 -177.3(4)
C68 N18 C65 C64 1.3(5)
Fe1 N18 C65 C64 -174.5(3)
C68 N18 C65 C61 -178.1(3)
Fe1 N18 C65 C61 6.1(4)
C66 C64 C65 N18 -1.3(6)
C63 C64 C65 N18 179.3(3)
C66 C64 C65 C61 178.0(4)
C63 C64 C65 C61 -1.3(6)
N17 C61 C65 N18 -0.9(5)
C60 C61 C65 N18 178.5(3)
N17 C61 C65 C64 179.7(4)
C60 C61 C65 C64 -0.9(6)
C65 C64 C66 C67 0.6(6)
C63 C64 C66 C67 179.9(4)
C64 C66 C67 C68 0.1(7)
C65 N18 C68 C67 -0.5(6)
Fe1 N18 C68 C67 174.5(3)
C66 C67 C68 N18 -0.2(7)

loop_
_cod_related_entry_id
_cod_related_entry_database
_cod_related_entry_code
1 ChemSpider 30657713
